data_2213402
loop_
_publ_author_name
'Maroszov\'a, Jaroslava'
'Findor\'akov\'a, Lenka'
'Gy\"oryv\'a, Katar\'ina'
'Koman, Marian'
'Meln\'ik, Milan'

_publ_section_title
;
 Bis(2-chlorobenzoato-\k<i>O</i>)bis(phenazone-\k<i>O</i>)zinc(II)
 0.612-hydrate
;
_journal_coeditor_code HK2225
_journal_issue 5
_journal_name_full 'Acta Crystallographica Section E'
_journal_page_first m1406
_journal_page_last m1407
_journal_paper_doi 10.1107/S1600536807016765
_journal_volume 63
_journal_year 2007
_chemical_formula_iupac '[Zn (C7 H4 Cl1 O2)2 (C11 H12 N2 O)2], 0.612H2 O'
_chemical_formula_moiety 'C36 H32 Cl2 N4 O6 Zn, 0.612(H2 O)'
_chemical_formula_sum 'C36 H33.22 Cl2 N4 O6.61 Zn'
_chemical_formula_weight 763.97
_chemical_name_systematic
;
Bis(2-chlorobenzoato-\kO)bis(phenazone-\kO)zinc(II) 0.612-hydrate
;
_space_group_IT_number 15
_symmetry_cell_setting monoclinic
_symmetry_space_group_name_Hall '-C 2yc'
_symmetry_space_group_name_H-M 'C 1 2/c 1'
_atom_sites_solution_hydrogens geom
_atom_sites_solution_primary direct
_atom_sites_solution_secondary difmap
_audit_creation_method SHELXL-97
_cell_angle_alpha 90.00
_cell_angle_beta 111.746(11)
_cell_angle_gamma 90.00
_cell_formula_units_Z 4
_cell_length_a 27.986(3)
_cell_length_b 9.6403(12)
_cell_length_c 14.513(4)
_cell_measurement_reflns_used 25
_cell_measurement_temperature 294(2)
_cell_measurement_theta_max 8.61
_cell_measurement_theta_min 4.52
_cell_volume 3636.9(12)
_computing_cell_refinement XSCANS
_computing_data_collection 'XSCANS (Siemens, 1994)'
_computing_data_reduction XSCANS
_computing_molecular_graphics 'ORTEP-3 (Farrugia, 1997)'
_computing_publication_material 'enCIFer (Allen <i>et al.</i>,  2004)'
_computing_structure_refinement 'SHELXL97 (Sheldrick, 1997)'
_computing_structure_solution 'SHELXS86 (Sheldrick, 1990)'
_diffrn_ambient_temperature 294(2)
_diffrn_measured_fraction_theta_full 0.969
_diffrn_measured_fraction_theta_max 0.969
_diffrn_measurement_device_type 'Siemens P4'
_diffrn_measurement_method 2\q/\w
_diffrn_radiation_monochromator graphite
_diffrn_radiation_source 'large-focus sealed tube'
_diffrn_radiation_type MoK\a
_diffrn_radiation_wavelength 0.71073
_diffrn_reflns_av_R_equivalents 0.0669
_diffrn_reflns_av_sigmaI/netI 0.1080
_diffrn_reflns_limit_h_max 35
_diffrn_reflns_limit_h_min -1
_diffrn_reflns_limit_k_max 12
_diffrn_reflns_limit_k_min -1
_diffrn_reflns_limit_l_max 17
_diffrn_reflns_limit_l_min -18
_diffrn_reflns_number 4553
_diffrn_reflns_theta_full 27.00
_diffrn_reflns_theta_max 27.00
_diffrn_reflns_theta_min 2.84
_diffrn_standards_decay_% 8.1
_diffrn_standards_interval_count 97
_diffrn_standards_number 3
_exptl_absorpt_coefficient_mu 0.873
_exptl_absorpt_correction_T_max 0.646
_exptl_absorpt_correction_T_min 0.554
_exptl_absorpt_correction_type psi-scan
_exptl_absorpt_process_details '(XEMP; Siemens, 1990)'
_exptl_crystal_colour colorless
_exptl_crystal_density_diffrn 1.392
_exptl_crystal_density_method 'not measured'
_exptl_crystal_description prism
_exptl_crystal_F_000 1573
_exptl_crystal_size_max 0.80
_exptl_crystal_size_mid 0.50
_exptl_crystal_size_min 0.50
_refine_diff_density_max 0.443
_refine_diff_density_min -0.440
_refine_ls_extinction_method none
_refine_ls_goodness_of_fit_ref 1.009
_refine_ls_hydrogen_treatment mixed
_refine_ls_matrix_type full
_refine_ls_number_parameters 240
_refine_ls_number_reflns 3853
_refine_ls_number_restraints 3
_refine_ls_restrained_S_all 1.008
_refine_ls_R_factor_all 0.1505
_refine_ls_R_factor_gt 0.0641
_refine_ls_shift/su_max 0.000
_refine_ls_shift/su_mean 0.000
_refine_ls_structure_factor_coef Fsqd
_refine_ls_weighting_details 'calc w=1/[\s^2^(Fo^2^)+(0.0475P)^2^] where P=(Fo^2^+2Fc^2^)/3'
_refine_ls_weighting_scheme calc
_refine_ls_wR_factor_gt 0.1115
_refine_ls_wR_factor_ref 0.1382
_reflns_number_gt 1981
_reflns_number_total 3853
_reflns_threshold_expression I>2\s(I)
_cod_data_source_file hk2225.cif
_cod_data_source_block I
_cod_original_cell_volume 3636.8(12)
_cod_original_sg_symbol_H-M 'C 2/c'
_cod_database_code 2213402
_cod_database_fobs_code 2213402

loop_
_symmetry_equiv_pos_as_xyz
'x, y, z'
'-x, y, -z+1/2'
'x+1/2, y+1/2, z'
'-x+1/2, y+1/2, -z+1/2'
'-x, -y, -z'
'x, -y, z-1/2'
'-x+1/2, -y+1/2, -z'
'x+1/2, -y+1/2, z-1/2'

loop_
_atom_site_type_symbol
_atom_site_label
_atom_site_fract_x
_atom_site_fract_y
_atom_site_fract_z
_atom_site_U_iso_or_equiv
_atom_site_adp_type
_atom_site_calc_flag
_atom_site_refinement_flags
_atom_site_occupancy
Zn Zn1 0.0000 0.26041(8) 0.2500 0.0457(2) Uani d S 1
Cl Cl1 0.20334(5) 0.16661(18) 0.39740(12) 0.0963(5) Uani d . 1
O O1 0.04830(11) 0.1677(3) 0.2015(2) 0.0628(8) Uani d . 1
O O2 0.09125(13) 0.1079(4) 0.3560(3) 0.0899(12) Uani d . 1
O O3 0.03865(10) 0.3989(3) 0.35061(19) 0.0555(8) Uani d . 1
O O1W 0.0244(5) -0.0420(12) 0.4249(8) 0.078(5) Uani d PD 0.306(10)
N N1 0.08382(13) 0.4819(4) 0.5057(2) 0.0518(9) Uani d . 1
N N2 0.08702(14) 0.4593(4) 0.6019(2) 0.0580(10) Uani d . 1
C C1 0.08643(16) 0.1159(4) 0.2691(4) 0.0527(11) Uani d . 1
C C2 0.12747(16) 0.0562(4) 0.2353(3) 0.0513(11) Uani d . 1
C C3 0.1124(2) -0.0186(5) 0.1478(4) 0.0699(14) Uani d . 1
H H3 0.0774 -0.0251 0.1096 0.084 Uiso calc R 1
C C4 0.1470(3) -0.0842(6) 0.1147(5) 0.0910(18) Uani d . 1
H H4 0.1357 -0.1342 0.0557 0.109 Uiso calc R 1
C C5 0.1990(3) -0.0732(7) 0.1723(6) 0.0950(19) Uani d . 1
H H5 0.2229 -0.1197 0.1532 0.114 Uiso calc R 1
C C6 0.2153(2) 0.0054(6) 0.2571(5) 0.0860(17) Uani d . 1
H H6 0.2504 0.0164 0.2929 0.103 Uiso calc R 1
C C7 0.17954(17) 0.0692(5) 0.2899(4) 0.0620(12) Uani d . 1
C C8 0.04795(14) 0.3951(4) 0.4429(3) 0.0441(10) Uani d . 1
C C9 0.02841(16) 0.3187(4) 0.5028(3) 0.0492(10) Uani d . 1
H H9 0.0031 0.2507 0.4811 0.059 Uiso calc R 1
C C10 0.05251(18) 0.3603(5) 0.5976(3) 0.0580(12) Uani d . 1
C C11 0.1183(2) 0.5433(7) 0.6828(4) 0.105(2) Uani d . 1
H H11A 0.1002 0.5612 0.7265 0.157 Uiso calc R 1
H H11B 0.1257 0.6296 0.6579 0.157 Uiso calc R 1
H H11C 0.1498 0.4957 0.7185 0.157 Uiso calc R 1
C C12 0.0450(2) 0.3137(6) 0.6898(4) 0.0851(17) Uani d . 1
H H12A 0.0748 0.2632 0.7311 0.128 Uiso calc R 1
H H12B 0.0153 0.2548 0.6722 0.128 Uiso calc R 1
H H12C 0.0401 0.3932 0.7252 0.128 Uiso calc R 1
C C13 0.11923(16) 0.5687(5) 0.4810(3) 0.0507(11) Uani d . 1
C C14 0.1119(2) 0.7102(5) 0.4715(4) 0.0710(14) Uani d . 1
H H14 0.0847 0.7512 0.4834 0.085 Uiso calc R 1
C C15 0.1453(2) 0.7900(6) 0.4445(4) 0.0900(19) Uani d . 1
H H15 0.1406 0.8856 0.4378 0.108 Uiso calc R 1
C C16 0.1847(2) 0.7299(8) 0.4276(4) 0.0949(19) Uani d . 1
H H16 0.2072 0.7843 0.4095 0.114 Uiso calc R 1
C C17 0.1919(2) 0.5900(8) 0.4367(4) 0.0903(18) Uani d . 1
H H17 0.2192 0.5497 0.4247 0.108 Uiso calc R 1
C C18 0.15846(19) 0.5068(5) 0.4641(4) 0.0711(14) Uani d . 1
H H18 0.1631 0.4112 0.4705 0.085 Uiso calc R 1
H H1W 0.047(5) 0.015(14) 0.452(9) 0.107 Uiso d PD 0.306(10)
H H2W 0.014(6) -0.035(18) 0.3643(11) 0.107 Uiso d PD 0.306(10)

loop_
_atom_site_aniso_label
_atom_site_aniso_U_11
_atom_site_aniso_U_22
_atom_site_aniso_U_33
_atom_site_aniso_U_12
_atom_site_aniso_U_13
_atom_site_aniso_U_23
Zn1 0.0421(4) 0.0539(5) 0.0408(4) 0.000 0.0149(3) 0.000
Cl1 0.0661(8) 0.1165(12) 0.1012(11) -0.0071(8) 0.0252(8) -0.0296(10)
O1 0.0471(17) 0.073(2) 0.065(2) 0.0143(16) 0.0171(15) -0.0087(17)
O2 0.095(3) 0.120(3) 0.074(2) 0.046(2) 0.054(2) 0.035(2)
O3 0.0643(18) 0.0613(19) 0.0404(16) -0.0135(16) 0.0186(14) -0.0015(14)
O1W 0.086(10) 0.074(9) 0.074(8) -0.004(6) 0.031(7) 0.017(7)
N1 0.051(2) 0.064(2) 0.0390(19) -0.0067(19) 0.0141(16) -0.0060(18)
N2 0.067(2) 0.069(3) 0.039(2) 0.010(2) 0.0201(19) -0.0082(19)
C1 0.045(3) 0.044(3) 0.070(3) 0.006(2) 0.023(2) 0.004(2)
C2 0.050(3) 0.048(3) 0.063(3) 0.007(2) 0.030(2) 0.011(2)
C3 0.067(3) 0.075(4) 0.076(3) 0.001(3) 0.035(3) -0.003(3)
C4 0.109(5) 0.084(4) 0.109(5) -0.005(4) 0.075(4) -0.026(4)
C5 0.096(5) 0.089(5) 0.135(6) 0.015(4) 0.085(4) -0.001(4)
C6 0.061(3) 0.093(4) 0.122(5) 0.007(3) 0.055(3) 0.001(4)
C7 0.056(3) 0.062(3) 0.077(3) 0.007(2) 0.035(3) 0.006(3)
C8 0.045(2) 0.047(2) 0.040(2) 0.004(2) 0.0148(19) 0.001(2)
C9 0.052(2) 0.052(3) 0.050(3) 0.002(2) 0.026(2) -0.001(2)
C10 0.068(3) 0.063(3) 0.049(3) 0.015(3) 0.028(2) 0.001(2)
C11 0.108(4) 0.155(6) 0.050(3) -0.029(4) 0.027(3) -0.039(4)
C12 0.118(4) 0.100(4) 0.057(3) 0.011(3) 0.054(3) 0.002(3)
C13 0.049(3) 0.050(3) 0.046(2) 0.001(2) 0.010(2) -0.006(2)
C14 0.065(3) 0.056(3) 0.086(4) 0.010(3) 0.021(3) -0.002(3)
C15 0.084(4) 0.059(4) 0.106(5) -0.013(3) 0.012(4) 0.009(3)
C16 0.077(4) 0.106(6) 0.097(4) -0.031(4) 0.026(3) 0.015(4)
C17 0.063(4) 0.107(5) 0.110(5) -0.006(4) 0.044(3) -0.012(4)
C18 0.071(3) 0.055(3) 0.099(4) 0.006(3) 0.045(3) -0.004(3)

loop_
_atom_type_symbol
_atom_type_description
_atom_type_scat_dispersion_real
_atom_type_scat_dispersion_imag
_atom_type_scat_source
C C 0.0030 0.0020 'International Tables Vol C Tables 4.2.6.8 and 6.1.1.4'
H H 0.0000 0.0000 'International Tables Vol C Tables 4.2.6.8 and 6.1.1.4'
N N 0.0060 0.0030 'International Tables Vol C Tables 4.2.6.8 and 6.1.1.4'
O O 0.0110 0.0060 'International Tables Vol C Tables 4.2.6.8 and 6.1.1.4'
Cl Cl 0.1480 0.1590 'International Tables Vol C Tables 4.2.6.8 and 6.1.1.4'
Zn Zn 0.2840 1.4300 'International Tables Vol C Tables 4.2.6.8 and 6.1.1.4'

loop_
_geom_angle_atom_site_label_1
_geom_angle_atom_site_label_2
_geom_angle_atom_site_label_3
_geom_angle_site_symmetry_1
_geom_angle_site_symmetry_3
_geom_angle
_geom_angle_publ_flag
O1 Zn1 O1 2 . 125.65(19) y
O1 Zn1 O3 2 . 107.71(12) y
O1 Zn1 O3 . . 108.19(12) y
O1 Zn1 O3 2 2 108.19(12) y
O1 Zn1 O3 . 2 107.71(12) y
O3 Zn1 O3 . 2 95.11(17) y
C1 O1 Zn1 . . 113.6(3) ?
C8 O3 Zn1 . . 127.0(3) ?
H1W O1W H2W . . 111(3) ?
C8 N1 N2 . . 109.5(3) ?
C8 N1 C13 . . 126.4(3) ?
N2 N1 C13 . . 123.4(3) ?
C10 N2 N1 . . 106.7(3) ?
C10 N2 C11 . . 130.7(4) ?
N1 N2 C11 . . 122.1(4) ?
O2 C1 O1 . . 124.7(4) ?
O2 C1 C2 . . 120.2(4) ?
O1 C1 C2 . . 115.1(4) ?
C7 C2 C3 . . 118.2(4) ?
C7 C2 C1 . . 122.9(4) ?
C3 C2 C1 . . 118.9(4) ?
C4 C3 C2 . . 122.8(5) ?
C4 C3 H3 . . 118.6 ?
C2 C3 H3 . . 118.6 ?
C3 C4 C5 . . 118.0(5) ?
C3 C4 H4 . . 121.0 ?
C5 C4 H4 . . 121.0 ?
C6 C5 C4 . . 120.7(5) ?
C6 C5 H5 . . 119.7 ?
C4 C5 H5 . . 119.7 ?
C5 C6 C7 . . 120.3(5) ?
C5 C6 H6 . . 119.9 ?
C7 C6 H6 . . 119.9 ?
C2 C7 C6 . . 120.0(5) ?
C2 C7 Cl1 . . 122.6(3) ?
C6 C7 Cl1 . . 117.4(4) ?
O3 C8 N1 . . 120.1(4) ?
O3 C8 C9 . . 134.4(4) ?
N1 C8 C9 . . 105.5(4) ?
C10 C9 C8 . . 108.3(4) ?
C10 C9 H9 . . 125.8 ?
C8 C9 H9 . . 125.8 ?
N2 C10 C9 . . 109.8(4) ?
N2 C10 C12 . . 120.5(4) ?
C9 C10 C12 . . 129.7(5) ?
N2 C11 H11A . . 109.5 ?
N2 C11 H11B . . 109.5 ?
H11A C11 H11B . . 109.5 ?
N2 C11 H11C . . 109.5 ?
H11A C11 H11C . . 109.5 ?
H11B C11 H11C . . 109.5 ?
C10 C12 H12A . . 109.5 ?
C10 C12 H12B . . 109.5 ?
H12A C12 H12B . . 109.5 ?
C10 C12 H12C . . 109.5 ?
H12A C12 H12C . . 109.5 ?
H12B C12 H12C . . 109.5 ?
C18 C13 C14 . . 121.3(5) ?
C18 C13 N1 . . 118.0(4) ?
C14 C13 N1 . . 120.6(4) ?
C15 C14 C13 . . 119.4(5) ?
C15 C14 H14 . . 120.3 ?
C13 C14 H14 . . 120.3 ?
C16 C15 C14 . . 119.9(5) ?
C16 C15 H15 . . 120.0 ?
C14 C15 H15 . . 120.0 ?
C15 C16 C17 . . 120.6(6) ?
C15 C16 H16 . . 119.7 ?
C17 C16 H16 . . 119.7 ?
C16 C17 C18 . . 120.5(6) ?
C16 C17 H17 . . 119.8 ?
C18 C17 H17 . . 119.8 ?
C13 C18 C17 . . 118.2(5) ?
C13 C18 H18 . . 120.9 ?
C17 C18 H18 . . 120.9 ?

loop_
_geom_bond_atom_site_label_1
_geom_bond_atom_site_label_2
_geom_bond_site_symmetry_2
_geom_bond_distance
_geom_bond_publ_flag
Zn1 O1 2 1.956(3) y
Zn1 O1 . 1.956(3) y
Zn1 O3 . 1.979(3) y
Zn1 O3 2 1.979(3) y
Cl1 C7 . 1.729(5) ?
O1 C1 . 1.255(5) ?
O2 C1 . 1.221(5) ?
O3 C8 . 1.266(4) ?
O1W H1W . 0.820(10) ?
O1W H2W . 0.820(10) ?
N1 C8 . 1.365(5) ?
N1 N2 . 1.383(5) ?
N1 C13 . 1.440(5) ?
N2 C10 . 1.343(5) ?
N2 C11 . 1.428(6) ?
C1 C2 . 1.519(6) ?
C2 C7 . 1.383(6) ?
C2 C3 . 1.383(6) ?
C3 C4 . 1.383(7) ?
C3 H3 . 0.9300 ?
C4 C5 . 1.388(8) ?
C4 H4 . 0.9300 ?
C5 C6 . 1.371(8) ?
C5 H5 . 0.9300 ?
C6 C7 . 1.401(6) ?
C6 H6 . 0.9300 ?
C8 C9 . 1.397(5) ?
C9 C10 . 1.349(6) ?
C9 H9 . 0.9300 ?
C10 C12 . 1.499(6) ?
C11 H11A . 0.9600 ?
C11 H11B . 0.9600 ?
C11 H11C . 0.9600 ?
C12 H12A . 0.9600 ?
C12 H12B . 0.9600 ?
C12 H12C . 0.9600 ?
C13 C18 . 1.349(6) ?
C13 C14 . 1.379(6) ?
C14 C15 . 1.374(7) ?
C14 H14 . 0.9300 ?
C15 C16 . 1.347(8) ?
C15 H15 . 0.9300 ?
C16 C17 . 1.362(8) ?
C16 H16 . 0.9300 ?
C17 C18 . 1.397(7) ?
C17 H17 . 0.9300 ?
C18 H18 . 0.9300 ?

loop_
_geom_hbond_atom_site_label_D
_geom_hbond_atom_site_label_H
_geom_hbond_atom_site_label_A
_geom_hbond_site_symmetry_A
_geom_hbond_distance_DH
_geom_hbond_distance_HA
_geom_hbond_distance_DA
_geom_hbond_angle_DHA
O1W H1W O2 . 0.820(10) 2.360(10) 2.8240(10) 117.0(10)
O1W H2W O1 2 0.820(10) 2.56(2) 2.9700(10) 113(2)

loop_
_geom_torsion_atom_site_label_1
_geom_torsion_atom_site_label_2
_geom_torsion_atom_site_label_3
_geom_torsion_atom_site_label_4
_geom_torsion_site_symmetry_1
_geom_torsion
O1 Zn1 O1 C1 2 -74.7(3)
O3 Zn1 O1 C1 . 54.3(3)
O3 Zn1 O1 C1 2 156.1(3)
O1 Zn1 O3 C8 2 26.8(3)
O1 Zn1 O3 C8 . -111.7(3)
O3 Zn1 O3 C8 2 137.8(4)
C8 N1 N2 C10 . -1.0(4)
C13 N1 N2 C10 . -172.0(4)
C8 N1 N2 C11 . -174.6(4)
C13 N1 N2 C11 . 14.4(6)
Zn1 O1 C1 O2 . 8.2(6)
Zn1 O1 C1 C2 . -173.9(3)
O2 C1 C2 C7 . -40.9(7)
O1 C1 C2 C7 . 141.2(4)
O2 C1 C2 C3 . 136.8(5)
O1 C1 C2 C3 . -41.1(6)
C7 C2 C3 C4 . 2.1(7)
C1 C2 C3 C4 . -175.7(5)
C2 C3 C4 C5 . -0.2(8)
C3 C4 C5 C6 . -2.8(9)
C4 C5 C6 C7 . 3.8(9)
C3 C2 C7 C6 . -1.1(7)
C1 C2 C7 C6 . 176.6(4)
C3 C2 C7 Cl1 . 176.9(4)
C1 C2 C7 Cl1 . -5.4(6)
C5 C6 C7 C2 . -1.8(8)
C5 C6 C7 Cl1 . -179.9(5)
Zn1 O3 C8 N1 . 166.3(3)
Zn1 O3 C8 C9 . -15.1(7)
N2 N1 C8 O3 . 179.7(3)
C13 N1 C8 O3 . -9.6(6)
N2 N1 C8 C9 . 0.7(4)
C13 N1 C8 C9 . 171.4(4)
O3 C8 C9 C10 . -178.9(4)
N1 C8 C9 C10 . -0.2(4)
N1 N2 C10 C9 . 0.9(5)
C11 N2 C10 C9 . 173.7(5)
N1 N2 C10 C12 . -178.2(4)
C11 N2 C10 C12 . -5.4(7)
C8 C9 C10 N2 . -0.5(5)
C8 C9 C10 C12 . 178.6(5)
C8 N1 C13 C18 . -71.5(6)
N2 N1 C13 C18 . 97.9(5)
C8 N1 C13 C14 . 106.3(5)
N2 N1 C13 C14 . -84.3(5)
C18 C13 C14 C15 . 0.0(8)
N1 C13 C14 C15 . -177.7(4)
C13 C14 C15 C16 . -0.1(8)
C14 C15 C16 C17 . 0.2(9)
C15 C16 C17 C18 . -0.1(9)
C14 C13 C18 C17 . 0.1(7)
N1 C13 C18 C17 . 177.9(4)
C16 C17 C18 C13 . 0.0(8)
